data_4505630
loop_
_publ_author_name
'Verma, Rajiv Kumar'
'Verma, Girijesh Kumar'
'Shukla, Gaurav'
'Nagaraju, Anugula'
'Singh, Maya Shankar'

_publ_section_title
;
 4-Dimethylamino Pyridine-Promoted One-Pot Three-Component Regioselective
 Synthesis of Highly Functionalized 4H-Thiopyrans via Heteroannulation of
 \b-Oxodithioesters.
;
_journal_issue 3
_journal_name_full 'ACS combinatorial science'
_journal_page_first 224
_journal_page_last 230
_journal_paper_doi 10.1021/co200203e
_journal_volume 14
_journal_year 2012
_chemical_formula_moiety 'C16 H12 N2 O S4'
_chemical_formula_sum 'C16 H12 N2 O S4'
_chemical_formula_weight 376.52
_chemical_name_systematic
; 
 ? 
;
_space_group_IT_number 14
_symmetry_cell_setting monoclinic
_symmetry_space_group_name_Hall '-P 2ybc'
_symmetry_space_group_name_H-M 'P 1 21/c 1'
_atom_sites_solution_hydrogens geom
_atom_sites_solution_primary direct
_atom_sites_solution_secondary difmap
_audit_creation_method SHELXL-97
_cell_angle_alpha 90.00
_cell_angle_beta 90.843(2)
_cell_angle_gamma 90.00
_cell_formula_units_Z 4
_cell_length_a 8.6868(3)
_cell_length_b 12.0610(3)
_cell_length_c 16.5857(6)
_cell_measurement_temperature 296(2)
_cell_volume 1737.52(10)
_computing_structure_refinement 'SHELXL-97 (Sheldrick, 2008)'
_computing_structure_solution 'SHELXS-97 (Sheldrick, 2008)'
_diffrn_ambient_temperature 296(2)
_diffrn_measured_fraction_theta_full 0.975
_diffrn_measured_fraction_theta_max 0.975
_diffrn_radiation_monochromator graphite
_diffrn_radiation_source 'fine-focus sealed tube'
_diffrn_radiation_type MoK\a
_diffrn_radiation_wavelength 0.71073
_diffrn_reflns_av_R_equivalents 0.0198
_diffrn_reflns_av_sigmaI/netI 0.0235
_diffrn_reflns_limit_h_max 9
_diffrn_reflns_limit_h_min -10
_diffrn_reflns_limit_k_max 15
_diffrn_reflns_limit_k_min -13
_diffrn_reflns_limit_l_max 20
_diffrn_reflns_limit_l_min -20
_diffrn_reflns_number 10835
_diffrn_reflns_theta_full 26.75
_diffrn_reflns_theta_max 26.75
_diffrn_reflns_theta_min 2.46
_exptl_absorpt_coefficient_mu 0.550
_exptl_crystal_density_diffrn 1.439
_exptl_crystal_density_method 'not measured'
_exptl_crystal_F_000 776
_exptl_crystal_size_max 0.39
_exptl_crystal_size_mid 0.33
_exptl_crystal_size_min 0.25
_refine_diff_density_max 0.308
_refine_diff_density_min -0.353
_refine_diff_density_rms 0.047
_refine_ls_extinction_method none
_refine_ls_goodness_of_fit_ref 0.982
_refine_ls_hydrogen_treatment mixed
_refine_ls_matrix_type full
_refine_ls_number_parameters 215
_refine_ls_number_reflns 3598
_refine_ls_number_restraints 3
_refine_ls_restrained_S_all 0.982
_refine_ls_R_factor_all 0.0495
_refine_ls_R_factor_gt 0.0374
_refine_ls_shift/su_max 0.072
_refine_ls_shift/su_mean 0.007
_refine_ls_structure_factor_coef Fsqd
_refine_ls_weighting_details 'calc w=1/[\s^2^(Fo^2^)+(0.0717P)^2^+0.6267P] where P=(Fo^2^+2Fc^2^)/3'
_refine_ls_weighting_scheme calc
_refine_ls_wR_factor_gt 0.1104
_refine_ls_wR_factor_ref 0.1216
_reflns_number_gt 2852
_reflns_number_total 3598
_reflns_threshold_expression >2sigma(I)
_cod_data_source_file co200203e_si_003.cif
_cod_data_source_block bte_85r_0m
_cod_depositor_comments
;
The following automatic conversions were performed:

'_symmetry_cell_setting' value 'Monoclinic' changed to 'monoclinic'
according to /home/saulius/struct/CIF-dictionaries/cif_core.dic
dictionary named 'cif_core.dic' version 2.4.1 from 2010-06-29.

Automatic conversion script
Id: cif_fix_values 1715 2011-07-08 13:25:40Z adriana 
;
_cod_original_sg_symbol_H-M P12(1)/c1
_cod_database_code 4505630

loop_
_symmetry_equiv_pos_as_xyz
'x, y, z'
'-x, y+1/2, -z+1/2'
'-x, -y, -z'
'x, -y-1/2, z-1/2'

loop_
_atom_site_label
_atom_site_type_symbol
_atom_site_fract_x
_atom_site_fract_y
_atom_site_fract_z
_atom_site_U_iso_or_equiv
_atom_site_adp_type
_atom_site_occupancy
_atom_site_symmetry_multiplicity
_atom_site_calc_flag
_atom_site_refinement_flags
S1 S 0.47735(9) 0.58064(6) 0.86483(4) 0.0657(2) Uani 1 1 d .
S2 S 0.23497(7) 0.64529(5) 1.04472(3) 0.04848(18) Uani 1 1 d .
S3 S -0.02098(7) 0.64425(5) 0.92668(4) 0.05069(19) Uani 1 1 d .
S4 S -0.03975(8) 0.95460(6) 0.75056(4) 0.0641(2) Uani 1 1 d .
O1 O 0.2220(2) 0.80378(18) 0.76754(10) 0.0667(5) Uani 1 1 d .
N1 N 0.4416(2) 0.7298(2) 1.14201(11) 0.0549(5) Uani 1 1 d D
H@2 H 0.517(2) 0.769(2) 1.1557(17) 0.082 Uiso 1 1 d D
H@1 H 0.380(3) 0.715(3) 1.1791(14) 0.082 Uiso 1 1 d D
N2 N 0.6658(3) 0.93192(19) 1.05311(13) 0.0609(6) Uani 1 1 d .
C1 C -0.1531(3) 1.0183(2) 0.88306(18) 0.0666(7) Uani 1 1 d .
H1 H -0.2137 1.0559 0.9198 0.080 Uiso 1 1 calc R
C2 C -0.0414(3) 0.93801(18) 0.90599(14) 0.0449(5) Uani 1 1 d .
H2 H -0.0200 0.9161 0.9587 0.054 Uiso 1 1 calc R
C3 C 0.0321(2) 0.89655(18) 0.83787(12) 0.0390(5) Uani 1 1 d .
C4 C 0.1611(2) 0.82056(18) 0.83221(12) 0.0390(5) Uani 1 1 d .
C5 C 0.2327(2) 0.77170(16) 0.90730(11) 0.0350(4) Uani 1 1 d .
C6 C 0.4029(2) 0.79767(17) 0.91762(11) 0.0350(4) Uani 1 1 d .
H6 H 0.4179 0.8728 0.8967 0.042 Uiso 1 1 calc R
C7 C 0.5028(2) 0.72182(18) 0.86776(12) 0.0399(5) Uani 1 1 d .
C8 C 0.6257(3) 0.7545(2) 0.82019(13) 0.0495(6) Uani 1 1 d .
H8 H 0.6596 0.8271 0.8144 0.059 Uiso 1 1 calc R
C9 C 0.6922(3) 0.6601(3) 0.78142(15) 0.0665(8) Uani 1 1 d .
H9 H 0.7754 0.6652 0.7469 0.080 Uiso 1 1 calc R
C10 C -0.1628(3) 1.0344(2) 0.80305(19) 0.0708(8) Uani 1 1 d .
H10 H -0.2305 1.0846 0.7789 0.085 Uiso 1 1 calc R
C11 C 0.6246(4) 0.5645(3) 0.79919(16) 0.0695(8) Uani 1 1 d .
H11 H 0.6543 0.4965 0.7781 0.083 Uiso 1 1 calc R
C12 C 0.4500(2) 0.80056(17) 1.00621(11) 0.0359(4) Uani 1 1 d .
C13 C 0.3887(2) 0.73599(18) 1.06451(12) 0.0394(5) Uani 1 1 d .
C14 C 0.1558(2) 0.70297(17) 0.95593(12) 0.0373(4) Uani 1 1 d .
C15 C -0.1389(3) 0.6618(3) 1.01380(19) 0.0685(8) Uani 1 1 d .
H15A H -0.0977 0.6185 1.0576 0.103 Uiso 1 1 calc R
H15B H -0.2419 0.6378 1.0014 0.103 Uiso 1 1 calc R
H15C H -0.1401 0.7386 1.0290 0.103 Uiso 1 1 calc R
C16 C 0.5693(3) 0.87441(19) 1.03062(12) 0.0415(5) Uani 1 1 d .

loop_
_atom_site_aniso_label
_atom_site_aniso_U_11
_atom_site_aniso_U_22
_atom_site_aniso_U_33
_atom_site_aniso_U_23
_atom_site_aniso_U_13
_atom_site_aniso_U_12
S1 0.0752(5) 0.0514(4) 0.0706(5) -0.0109(3) 0.0088(4) 0.0109(3)
S2 0.0461(3) 0.0526(4) 0.0464(3) 0.0160(2) -0.0117(2) -0.0100(2)
S3 0.0430(3) 0.0523(4) 0.0564(4) 0.0009(3) -0.0130(3) -0.0075(3)
S4 0.0635(4) 0.0795(5) 0.0491(4) 0.0249(3) -0.0037(3) 0.0122(3)
O1 0.0632(11) 0.1027(15) 0.0345(9) 0.0029(9) 0.0074(8) 0.0282(10)
N1 0.0499(12) 0.0826(16) 0.0322(10) 0.0048(9) -0.0056(8) -0.0120(11)
N2 0.0549(13) 0.0613(14) 0.0661(14) -0.0063(10) -0.0113(10) -0.0084(11)
C1 0.0688(17) 0.0560(16) 0.0750(19) -0.0024(13) 0.0024(14) 0.0259(14)
C2 0.0520(13) 0.0391(12) 0.0435(12) -0.0057(9) -0.0038(9) 0.0135(10)
C3 0.0410(11) 0.0407(11) 0.0352(10) 0.0058(8) -0.0051(8) 0.0011(9)
C4 0.0398(11) 0.0462(12) 0.0310(10) 0.0011(8) -0.0017(8) 0.0018(9)
C5 0.0347(10) 0.0371(11) 0.0330(10) -0.0042(8) -0.0026(8) 0.0058(8)
C6 0.0365(10) 0.0369(11) 0.0315(9) 0.0001(8) -0.0012(8) 0.0001(8)
C7 0.0386(11) 0.0494(13) 0.0315(10) -0.0055(8) -0.0047(8) 0.0048(9)
C8 0.0393(12) 0.0748(16) 0.0345(11) -0.0061(10) 0.0001(9) 0.0068(11)
C9 0.0468(14) 0.109(3) 0.0433(14) -0.0090(14) 0.0001(11) 0.0267(15)
C10 0.0622(17) 0.0610(17) 0.089(2) 0.0235(15) -0.0071(15) 0.0208(14)
C11 0.0758(19) 0.077(2) 0.0552(16) -0.0138(14) -0.0011(14) 0.0353(17)
C12 0.0341(10) 0.0405(11) 0.0330(10) -0.0056(8) -0.0005(8) 0.0000(8)
C13 0.0366(11) 0.0464(12) 0.0352(10) -0.0008(8) -0.0039(8) 0.0026(9)
C14 0.0358(10) 0.0407(12) 0.0353(10) -0.0002(8) -0.0052(8) 0.0014(9)
C15 0.0420(14) 0.0735(19) 0.090(2) 0.0061(15) 0.0094(13) -0.0006(12)
C16 0.0409(12) 0.0451(12) 0.0386(11) -0.0034(9) 0.0001(9) 0.0006(10)

loop_
_atom_type_symbol
_atom_type_description
_atom_type_scat_dispersion_real
_atom_type_scat_dispersion_imag
_atom_type_scat_source
C C 0.0033 0.0016 'International Tables Vol C Tables 4.2.6.8 and 6.1.1.4'
H H 0.0000 0.0000 'International Tables Vol C Tables 4.2.6.8 and 6.1.1.4'
N N 0.0061 0.0033 'International Tables Vol C Tables 4.2.6.8 and 6.1.1.4'
O O 0.0106 0.0060 'International Tables Vol C Tables 4.2.6.8 and 6.1.1.4'
S S 0.1246 0.1234 'International Tables Vol C Tables 4.2.6.8 and 6.1.1.4'

loop_
_geom_angle_atom_site_label_1
_geom_angle_atom_site_label_2
_geom_angle_atom_site_label_3
_geom_angle
C11 S1 C7 91.92(14)
C13 S2 C14 101.37(10)
C14 S3 C15 103.73(12)
C10 S4 C3 91.30(12)
C13 N1 H@2 118(2)
C13 N1 H@1 119(2)
H@2 N1 H@1 115(2)
C10 C1 C2 113.4(2)
C10 C1 H1 123.3
C2 C1 H1 123.3
C3 C2 C1 110.2(2)
C3 C2 H2 124.9
C1 C2 H2 124.9
C2 C3 C4 129.79(19)
C2 C3 S4 111.77(16)
C4 C3 S4 118.30(15)
O1 C4 C3 120.47(19)
O1 C4 C5 118.90(19)
C3 C4 C5 120.26(17)
C14 C5 C4 122.44(18)
C14 C5 C6 123.51(18)
C4 C5 C6 113.75(17)
C5 C6 C7 112.25(16)
C5 C6 C12 111.23(15)
C7 C6 C12 113.13(16)
C5 C6 H6 106.6
C7 C6 H6 106.6
C12 C6 H6 106.6
C8 C7 C6 126.0(2)
C8 C7 S1 111.32(17)
C6 C7 S1 122.64(15)
C7 C8 C9 110.3(3)
C7 C8 H8 124.8
C9 C8 H8 124.9
C11 C9 C8 114.0(2)
C11 C9 H9 123.0
C8 C9 H9 123.0
C1 C10 S4 113.3(2)
C1 C10 H10 123.3
S4 C10 H10 123.3
C9 C11 S1 112.5(2)
C9 C11 H11 123.8
S1 C11 H11 123.8
C13 C12 C16 116.69(18)
C13 C12 C6 124.94(18)
C16 C12 C6 118.35(17)
C12 C13 N1 125.0(2)
C12 C13 S2 122.05(16)
N1 C13 S2 112.86(16)
C5 C14 S3 121.67(15)
C5 C14 S2 123.77(16)
S3 C14 S2 113.69(12)
S3 C15 H15A 109.5
S3 C15 H15B 109.5
H15A C15 H15B 109.5
S3 C15 H15C 109.5
H15A C15 H15C 109.5
H15B C15 H15C 109.5
N2 C16 C12 177.4(2)

loop_
_geom_bond_atom_site_label_1
_geom_bond_atom_site_label_2
_geom_bond_distance
S1 C11 1.703(3)
S1 C7 1.718(2)
S2 C13 1.754(2)
S2 C14 1.759(2)
S3 C14 1.753(2)
S3 C15 1.796(3)
S4 C10 1.690(3)
S4 C3 1.718(2)
O1 C4 1.220(2)
N1 C13 1.361(3)
N1 H@2 0.842(10)
N1 H@1 0.842(10)
N2 C16 1.146(3)
C1 C10 1.343(4)
C1 C2 1.419(3)
C1 H1 0.9300
C2 C3 1.398(3)
C2 H2 0.9300
C3 C4 1.451(3)
C4 C5 1.504(3)
C5 C14 1.341(3)
C5 C6 1.518(3)
C6 C7 1.515(3)
C6 C12 1.520(3)
C6 H6 0.9800
C7 C8 1.393(3)
C8 C9 1.434(4)
C8 H8 0.9300
C9 C11 1.328(4)
C9 H9 0.9300
C10 H10 0.9300
C11 H11 0.9300
C12 C13 1.356(3)
C12 C16 1.421(3)
C15 H15A 0.9600
C15 H15B 0.9600
C15 H15C 0.9600
